data_7223677
loop_
_publ_author_name
'Stammler, H.G.'
'Weiss, J.'

_publ_section_title
;
 Synthese und Kristallstruktur von (S4N3)2Se2Cl10 , (S4N3)2Se2Cl6 und
 ((S4N3)SeCl5)n
;
_journal_name_full
;
Zeitschrift fuer Naturforschung, Teil B. Anorganische Chemie, Organische 
Chemie (42,1987-)
;
_journal_page_first 1483
_journal_page_last 1487
_journal_volume 44
_journal_year 1989
_chemical_formula_sum 'Cl6 N6 S8 Se2'
_chemical_name_systematic '(S4 N3)2 Se2 Cl6'
_space_group_IT_number 14
_symmetry_space_group_name_Hall '-P 2ybc'
_symmetry_space_group_name_H-M 'P 1 21/c 1'
_cell_angle_alpha 90
_cell_angle_beta 100.65
_cell_angle_gamma 90
_cell_formula_units_Z 4
_cell_length_a 10.365
_cell_length_b 13.765
_cell_length_c 14.004
_cell_volume 1963.593
_citation_journal_id_ASTM ZNBSEN
_cod_data_source_file Stammler_ZNBSEN_1989_1986.cif
_cod_data_source_block Cl6N6S8Se2
_cod_database_code 7223677

loop_
_symmetry_equiv_pos_as_xyz
x,y,z
-x,y+1/2,-z+1/2
-x,-y,-z
x,-y-1/2,z-1/2

loop_
_atom_site_label
_atom_site_type_symbol
_atom_site_fract_x
_atom_site_fract_y
_atom_site_fract_z
_atom_site_occupancy
_atom_site_U_iso_or_equiv
N6 N+3 -0.0814 -0.1156 0.612 1 0.0
S6 S-2 -0.2567 -0.1459 0.4159 1 0.0
N5 N+3 -0.3062 -0.1412 0.6725 1 0.0
Cl3 Cl-1 0.2753 -0.0891 0.4491 1 0.0
Se1 Se+2 0.2211 -0.1281 0.2892 1 0.0
Cl4 Cl-1 0.4226 -0.1129 0.2584 1 0.0
N3 N+3 0.15 0.6154 0.2948 1 0.0
N4 N+3 -0.3639 -0.1531 0.4792 1 0.0
S7 S-2 -0.4113 -0.1527 0.5788 1 0.0
S2 S-2 0.3355 0.651 0.487 1 0.0
Cl1 Cl-1 -0.0463 -0.152 0.3012 1 0.0
S5 S-2 -0.0217 -0.1248 0.5019 1 0.0
N2 N+3 0.3839 0.6126 0.2306 1 0.0
S8 S-2 -0.1541 -0.1199 0.6977 1 0.0
Cl6 Cl-1 -0.1809 -0.0984 -0.0556 1 0.0
S1 S-2 0.1484 0.6361 0.4017 1 0.0
N1 N+3 0.4454 0.6464 0.4217 1 0.0
Se2 Se+2 -0.1329 -0.1258 0.104 1 0.0
S4 S-2 0.2306 0.6053 0.2089 1 0.0
Cl5 Cl-1 -0.3347 -0.0939 0.1313 1 0.0
S3 S-2 0.4911 0.63 0.3259 1 0.0
Cl2 Cl-1 0.1293 -0.1792 0.1039 1 0.0
